data_4307909
loop_
_publ_author_name
'Yulia Yu. Scaffidi-Domianello'
'Alexey A. Nazarov'
'Matti Haukka'
'Markus Galanski'
'Bernhard K. Keppler'
'Jacob Schneider'
'Pingwu Du'
'Richard Eisenberg'
'Vadim Yu. Kukushkin'

_publ_section_title
;
First Example of the Solid-State Thermal Cyclometalation of Ligated
Benzophenone Imine Giving Novel Luminescent Platinum(II) Species
;
_journal_name_full 'Inorganic Chemistry'
_journal_page_first 4469
_journal_page_last 4482
_journal_paper_doi 10.1021/ic062414k
_journal_volume 46
_journal_year 2007
_chemical_formula_moiety 'C15 H16 Cl N O Pt S'
_chemical_formula_sum 'C15 H16 Cl N O Pt S'
_chemical_formula_weight 488.89
_chemical_name_systematic
;
 ?
;
_space_group_IT_number 2
_symmetry_cell_setting triclinic
_symmetry_space_group_name_Hall '-P 1'
_symmetry_space_group_name_H-M 'P -1'
_atom_sites_solution_hydrogens geom
_atom_sites_solution_primary direct
_atom_sites_solution_secondary difmap
_audit_creation_method SHELXL-97
_cell_angle_alpha 107.833(2)
_cell_angle_beta 95.223(2)
_cell_angle_gamma 92.2130(10)
_cell_formula_units_Z 4
_cell_length_a 10.0666(3)
_cell_length_b 10.5808(3)
_cell_length_c 14.7570(3)
_cell_measurement_reflns_used 26438
_cell_measurement_temperature 120(2)
_cell_measurement_theta_max 27.48
_cell_measurement_theta_min 1.46
_cell_volume 1486.40(7)
_computing_cell_refinement 'Denzo/Scalepack (Otwinowski & Minor, 1997)'
_computing_data_collection 'Collect (Nonius BV, 1997-2000)'
_computing_data_reduction 'Denzo/Scalepack (Otwinowski & Minor, 1997)'
_computing_molecular_graphics 'Diamond v.3.1b (Crystal Impact GbR, 2006)'
_computing_publication_material 'SHELXL-97 (Sheldrick, 1997)'
_computing_structure_refinement 'SHELXL-97 (Sheldrick, 1997)'
_computing_structure_solution 'SHELXS-97 (Sheldrick, 1997)'
_diffrn_ambient_temperature 120(2)
_diffrn_detector_area_resol_mean 9
_diffrn_measured_fraction_theta_full 1.000
_diffrn_measured_fraction_theta_max 1.000
_diffrn_measurement_device '95mm CCD camera on \k-goniostat'
_diffrn_measurement_device_type KappaCCD
_diffrn_measurement_method '\f scans and \w scans with \k offset'
_diffrn_radiation_monochromator 'horizonally mounted graphite crystal'
_diffrn_radiation_source 'fine-focus sealed tube'
_diffrn_radiation_type MoK\a
_diffrn_radiation_wavelength 0.71073
_diffrn_reflns_av_R_equivalents 0.0550
_diffrn_reflns_av_sigmaI/netI 0.0457
_diffrn_reflns_limit_h_max 11
_diffrn_reflns_limit_h_min -11
_diffrn_reflns_limit_k_max 12
_diffrn_reflns_limit_k_min -12
_diffrn_reflns_limit_l_max 17
_diffrn_reflns_limit_l_min -17
_diffrn_reflns_number 23370
_diffrn_reflns_theta_full 25.00
_diffrn_reflns_theta_max 25.00
_diffrn_reflns_theta_min 1.46
_exptl_absorpt_coefficient_mu 9.754
_exptl_absorpt_correction_T_max 0.4600
_exptl_absorpt_correction_T_min 0.3095
_exptl_absorpt_correction_type multi-scan
_exptl_absorpt_process_details 'Xprep in Shelxtl v.6.14-1 (Sheldrick, 2005)'
_exptl_crystal_colour yellow
_exptl_crystal_density_diffrn 2.185
_exptl_crystal_density_method 'not measured'
_exptl_crystal_description block
_exptl_crystal_F_000 928
_exptl_crystal_size_max 0.14
_exptl_crystal_size_mid 0.14
_exptl_crystal_size_min 0.08
_refine_diff_density_max 2.682
_refine_diff_density_min -1.534
_refine_diff_density_rms 0.253
_refine_ls_extinction_method none
_refine_ls_goodness_of_fit_ref 1.108
_refine_ls_hydrogen_treatment constr
_refine_ls_matrix_type full
_refine_ls_number_parameters 359
_refine_ls_number_reflns 5236
_refine_ls_number_restraints 0
_refine_ls_restrained_S_all 1.108
_refine_ls_R_factor_all 0.0462
_refine_ls_R_factor_gt 0.0320
_refine_ls_shift/su_max 0.001
_refine_ls_shift/su_mean 0.000
_refine_ls_structure_factor_coef Fsqd
_refine_ls_weighting_details 'calc w=1/[\s^2^(Fo^2^)+(0.0249P)^2^+10.6551P] where P=(Fo^2^+2Fc^2^)/3'
_refine_ls_weighting_scheme calc
_refine_ls_wR_factor_gt 0.0719
_refine_ls_wR_factor_ref 0.0773
_reflns_number_gt 4282
_reflns_number_total 5236
_reflns_threshold_expression >2sigma(I)
_cod_data_source_file ic062414k-file007_4.cif
_cod_data_source_block struct_8
_cod_database_code 4307909

loop_
_symmetry_equiv_pos_as_xyz
'x, y, z'
'-x, -y, -z'

loop_
_atom_site_label
_atom_site_type_symbol
_atom_site_fract_x
_atom_site_fract_y
_atom_site_fract_z
_atom_site_U_iso_or_equiv
_atom_site_adp_type
_atom_site_occupancy
_atom_site_symmetry_multiplicity
_atom_site_calc_flag
_atom_site_refinement_flags
_atom_site_disorder_assembly
_atom_site_disorder_group
Pt1 Pt 0.89383(3) 0.26604(3) 0.889357(19) 0.01305(9) Uani 1 1 d . . .
Cl1 Cl 0.8465(2) 0.09853(19) 0.96226(13) 0.0198(4) Uani 1 1 d . . .
S1 S 0.99725(19) 0.12352(19) 0.77979(13) 0.0136(4) Uani 1 1 d . . .
O1 O 1.0629(5) 0.1605(5) 0.7052(3) 0.0161(11) Uani 1 1 d . . .
N1 N 0.7988(6) 0.3953(6) 0.9891(4) 0.0139(13) Uani 1 1 d . . .
H1 H 0.7690 0.3726 1.0366 0.017 Uiso 1 1 calc R . .
C1 C 0.7831(7) 0.5110(7) 0.9811(5) 0.0129(16) Uani 1 1 d . . .
C2 C 0.6984(7) 0.6033(7) 1.0445(5) 0.0157(16) Uani 1 1 d . . .
C3 C 0.5999(8) 0.6686(8) 1.0064(6) 0.0187(17) Uani 1 1 d . . .
H3 H 0.5926 0.6609 0.9403 0.022 Uiso 1 1 calc R . .
C4 C 0.5131(8) 0.7443(8) 1.0652(6) 0.0202(18) Uani 1 1 d . . .
H4 H 0.4458 0.7874 1.0388 0.024 Uiso 1 1 calc R . .
C5 C 0.5235(8) 0.7579(8) 1.1625(5) 0.0196(18) Uani 1 1 d . . .
H5 H 0.4636 0.8099 1.2021 0.023 Uiso 1 1 calc R . .
C6 C 0.6213(8) 0.6953(8) 1.2012(5) 0.0177(17) Uani 1 1 d . . .
H6 H 0.6297 0.7060 1.2678 0.021 Uiso 1 1 calc R . .
C7 C 0.7079(7) 0.6163(7) 1.1425(5) 0.0143(16) Uani 1 1 d . . .
H7 H 0.7732 0.5715 1.1691 0.017 Uiso 1 1 calc R . .
C8 C 0.8490(8) 0.5388(8) 0.9041(5) 0.0175(17) Uani 1 1 d . . .
C9 C 0.8593(8) 0.6640(8) 0.8911(6) 0.0224(18) Uani 1 1 d . . .
H9 H 0.8233 0.7380 0.9337 0.027 Uiso 1 1 calc R . .
C10 C 0.9229(8) 0.6785(8) 0.8151(6) 0.0244(19) Uani 1 1 d . . .
H10 H 0.9342 0.7637 0.8068 0.029 Uiso 1 1 calc R . .
C11 C 0.9697(8) 0.5687(9) 0.7515(6) 0.0232(19) Uani 1 1 d . . .
H11 H 1.0077 0.5777 0.6970 0.028 Uiso 1 1 calc R . .
C12 C 0.9619(8) 0.4446(8) 0.7663(6) 0.0209(18) Uani 1 1 d . . .
H12 H 0.9948 0.3706 0.7216 0.025 Uiso 1 1 calc R . .
C13 C 0.9069(7) 0.4269(8) 0.8450(5) 0.0182(12) Uani 1 1 d . . .
C14 C 1.1183(8) 0.0482(8) 0.8387(5) 0.0192(17) Uani 1 1 d . . .
H14A H 1.1495 -0.0292 0.7919 0.029 Uiso 1 1 calc R . .
H14B H 1.0777 0.0197 0.8878 0.029 Uiso 1 1 calc R . .
H14C H 1.1942 0.1128 0.8689 0.029 Uiso 1 1 calc R . .
C15 C 0.8808(8) -0.0145(8) 0.7219(5) 0.0204(18) Uani 1 1 d . . .
H15A H 0.8099 0.0127 0.6832 0.031 Uiso 1 1 calc R . .
H15B H 0.8416 -0.0461 0.7701 0.031 Uiso 1 1 calc R . .
H15C H 0.9268 -0.0863 0.6803 0.031 Uiso 1 1 calc R . .
Pt1B Pt 0.68304(3) 0.33077(3) 0.553636(19) 0.01422(9) Uani 1 1 d . . .
Cl1B Cl 0.6162(2) 0.15072(19) 0.60978(13) 0.0210(4) Uani 1 1 d . . .
S1B S 0.78182(19) 0.19286(19) 0.43836(13) 0.0147(4) Uani 1 1 d . . .
O1B O 0.8564(5) 0.2372(5) 0.3703(4) 0.0213(12) Uani 1 1 d . . .
N1B N 0.5903(7) 0.4571(6) 0.6570(4) 0.0180(15) Uani 1 1 d . . .
H1B H 0.5536 0.4292 0.6999 0.022 Uiso 1 1 calc R . .
C1B C 0.5863(7) 0.5787(7) 0.6586(5) 0.0148(16) Uani 1 1 d . . .
C2B C 0.5218(8) 0.6773(7) 0.7328(5) 0.0142(16) Uani 1 1 d . . .
C3B C 0.5921(8) 0.7992(8) 0.7858(5) 0.0189(17) Uani 1 1 d . . .
H3B H 0.6808 0.8175 0.7738 0.023 Uiso 1 1 calc R . .
C4B C 0.5329(8) 0.8922(8) 0.8548(5) 0.0196(18) Uani 1 1 d . . .
H4B H 0.5807 0.9745 0.8896 0.023 Uiso 1 1 calc R . .
C5B C 0.4037(8) 0.8661(8) 0.8737(5) 0.0212(18) Uani 1 1 d . . .
H5B H 0.3631 0.9302 0.9213 0.025 Uiso 1 1 calc R . .
C6B C 0.3343(8) 0.7453(8) 0.8224(6) 0.0221(18) Uani 1 1 d . . .
H6B H 0.2453 0.7278 0.8342 0.026 Uiso 1 1 calc R . .
C7B C 0.3938(8) 0.6508(8) 0.7545(5) 0.0177(17) Uani 1 1 d . . .
H7B H 0.3471 0.5669 0.7223 0.021 Uiso 1 1 calc R . .
C8B C 0.6536(8) 0.6094(8) 0.5839(5) 0.0162(17) Uani 1 1 d . . .
C9B C 0.6541(8) 0.7319(8) 0.5671(6) 0.0182(17) Uani 1 1 d . . .
H9B H 0.6079 0.8015 0.6058 0.022 Uiso 1 1 calc R . .
C10B C 0.7212(8) 0.7542(8) 0.4944(5) 0.0200(18) Uani 1 1 d . . .
H10B H 0.7186 0.8365 0.4812 0.024 Uiso 1 1 calc R . .
C11B C 0.7917(8) 0.6527(8) 0.4421(5) 0.0206(18) Uani 1 1 d . . .
H11B H 0.8423 0.6682 0.3949 0.025 Uiso 1 1 calc R . .
C12B C 0.7914(8) 0.5280(8) 0.4560(5) 0.0179(17) Uani 1 1 d . . .
H12B H 0.8415 0.4612 0.4182 0.022 Uiso 1 1 calc R . .
C13B C 0.7179(7) 0.4993(8) 0.5253(5) 0.0182(12) Uani 1 1 d . . .
C14B C 0.8929(8) 0.1025(8) 0.4908(6) 0.0210(18) Uani 1 1 d . . .
H14D H 0.9239 0.0292 0.4403 0.031 Uiso 1 1 calc R . .
H14E H 0.8464 0.0664 0.5340 0.031 Uiso 1 1 calc R . .
H14F H 0.9697 0.1618 0.5270 0.031 Uiso 1 1 calc R . .
C15B C 0.6616(8) 0.0637(8) 0.3697(5) 0.0193(18) Uani 1 1 d . . .
H15D H 0.6025 0.0971 0.3270 0.029 Uiso 1 1 calc R . .
H15E H 0.6085 0.0338 0.4127 0.029 Uiso 1 1 calc R . .
H15F H 0.7075 -0.0112 0.3314 0.029 Uiso 1 1 calc R . .

loop_
_atom_site_aniso_label
_atom_site_aniso_U_11
_atom_site_aniso_U_22
_atom_site_aniso_U_33
_atom_site_aniso_U_23
_atom_site_aniso_U_13
_atom_site_aniso_U_12
Pt1 0.01489(17) 0.01340(16) 0.01277(16) 0.00560(12) 0.00485(11) 0.00372(12)
Cl1 0.0246(11) 0.0195(10) 0.0215(10) 0.0124(8) 0.0113(8) 0.0069(8)
S1 0.0141(10) 0.0146(10) 0.0125(9) 0.0037(8) 0.0050(7) 0.0026(8)
O1 0.017(3) 0.020(3) 0.014(3) 0.006(2) 0.009(2) 0.004(2)
N1 0.018(4) 0.015(3) 0.012(3) 0.009(3) 0.005(3) 0.000(3)
C1 0.012(4) 0.017(4) 0.010(4) 0.005(3) 0.002(3) 0.001(3)
C2 0.014(4) 0.014(4) 0.019(4) 0.003(3) 0.007(3) 0.002(3)
C3 0.022(4) 0.018(4) 0.016(4) 0.004(3) 0.004(3) 0.003(3)
C4 0.016(4) 0.020(4) 0.027(5) 0.008(4) 0.006(3) 0.010(3)
C5 0.018(4) 0.026(5) 0.016(4) 0.007(4) 0.006(3) 0.004(4)
C6 0.019(4) 0.020(4) 0.014(4) 0.007(3) 0.003(3) -0.006(3)
C7 0.013(4) 0.018(4) 0.013(4) 0.006(3) 0.000(3) 0.001(3)
C8 0.015(4) 0.019(4) 0.019(4) 0.005(3) 0.003(3) 0.003(3)
C9 0.021(5) 0.021(4) 0.025(5) 0.007(4) 0.002(3) 0.003(4)
C10 0.015(4) 0.021(5) 0.042(5) 0.015(4) 0.009(4) 0.008(4)
C11 0.018(4) 0.033(5) 0.028(5) 0.019(4) 0.012(3) 0.008(4)
C12 0.021(4) 0.019(4) 0.025(4) 0.007(4) 0.011(3) 0.008(3)
C13 0.008(3) 0.030(3) 0.012(3) -0.001(2) 0.000(2) 0.005(2)
C14 0.017(4) 0.020(4) 0.021(4) 0.006(3) 0.001(3) 0.010(3)
C15 0.021(4) 0.019(4) 0.019(4) 0.002(3) 0.006(3) -0.002(3)
Pt1B 0.01678(18) 0.01308(17) 0.01400(16) 0.00435(13) 0.00629(12) 0.00355(12)
Cl1B 0.0282(11) 0.0178(10) 0.0216(10) 0.0094(8) 0.0130(8) 0.0048(8)
S1B 0.0168(10) 0.0144(9) 0.0142(9) 0.0048(8) 0.0050(7) 0.0045(8)
O1B 0.023(3) 0.024(3) 0.020(3) 0.010(2) 0.008(2) 0.005(2)
N1B 0.025(4) 0.017(4) 0.012(3) 0.003(3) 0.005(3) 0.003(3)
C1B 0.012(4) 0.015(4) 0.017(4) 0.004(3) 0.001(3) 0.002(3)
C2B 0.021(4) 0.015(4) 0.012(4) 0.011(3) 0.003(3) 0.005(3)
C3B 0.018(4) 0.021(4) 0.020(4) 0.008(3) 0.007(3) 0.005(3)
C4B 0.030(5) 0.013(4) 0.014(4) 0.003(3) -0.003(3) 0.003(3)
C5B 0.029(5) 0.022(4) 0.016(4) 0.008(4) 0.012(3) 0.010(4)
C6B 0.020(4) 0.028(5) 0.021(4) 0.011(4) 0.007(3) 0.008(4)
C7B 0.021(4) 0.017(4) 0.013(4) 0.004(3) -0.002(3) -0.005(3)
C8B 0.019(4) 0.021(4) 0.008(4) 0.003(3) -0.001(3) 0.002(3)
C9B 0.017(4) 0.013(4) 0.024(4) 0.004(3) 0.004(3) 0.001(3)
C10B 0.027(5) 0.020(4) 0.020(4) 0.017(4) 0.006(3) -0.003(4)
C11B 0.024(5) 0.017(4) 0.021(4) 0.005(4) 0.009(3) -0.004(4)
C12B 0.020(4) 0.020(4) 0.013(4) 0.001(3) 0.008(3) 0.000(3)
C13B 0.008(3) 0.030(3) 0.012(3) -0.001(2) 0.000(2) 0.005(2)
C14B 0.020(4) 0.025(5) 0.021(4) 0.009(4) 0.005(3) 0.009(4)
C15B 0.018(4) 0.019(4) 0.017(4) 0.002(3) 0.002(3) -0.004(3)

loop_
_atom_type_symbol
_atom_type_description
_atom_type_scat_dispersion_real
_atom_type_scat_dispersion_imag
_atom_type_scat_source
C C 0.0033 0.0016 'International Tables Vol C Tables 4.2.6.8 and 6.1.1.4'
H H 0.0000 0.0000 'International Tables Vol C Tables 4.2.6.8 and 6.1.1.4'
N N 0.0061 0.0033 'International Tables Vol C Tables 4.2.6.8 and 6.1.1.4'
O O 0.0106 0.0060 'International Tables Vol C Tables 4.2.6.8 and 6.1.1.4'
S S 0.1246 0.1234 'International Tables Vol C Tables 4.2.6.8 and 6.1.1.4'
Cl Cl 0.1484 0.1585 'International Tables Vol C Tables 4.2.6.8 and 6.1.1.4'
Pt Pt -1.7033 8.3905 'International Tables Vol C Tables 4.2.6.8 and 6.1.1.4'

loop_
_geom_angle_atom_site_label_1
_geom_angle_atom_site_label_2
_geom_angle_atom_site_label_3
_geom_angle
_geom_angle_site_symmetry_1
_geom_angle_site_symmetry_3
_geom_angle_publ_flag
C13 Pt1 N1 79.7(3) . . yes
C13 Pt1 S1 100.5(2) . . ?
N1 Pt1 S1 179.71(18) . . ?
C13 Pt1 Cl1 168.4(2) . . ?
N1 Pt1 Cl1 89.04(18) . . ?
S1 Pt1 Cl1 90.78(7) . . yes
O1 S1 C15 107.9(3) . . ?
O1 S1 C14 106.9(3) . . ?
C15 S1 C14 101.0(4) . . ?
O1 S1 Pt1 123.1(2) . . ?
C15 S1 Pt1 106.9(3) . . ?
C14 S1 Pt1 108.8(3) . . ?
C1 N1 Pt1 118.1(5) . . ?
C1 N1 H1 121.0 . . ?
Pt1 N1 H1 121.0 . . ?
N1 C1 C8 114.8(7) . . yes
N1 C1 C2 120.2(7) . . ?
C8 C1 C2 124.9(7) . . ?
C3 C2 C7 119.1(7) . . ?
C3 C2 C1 120.8(7) . . ?
C7 C2 C1 119.9(7) . . ?
C4 C3 C2 120.0(7) . . ?
C4 C3 H3 120.0 . . ?
C2 C3 H3 120.0 . . ?
C3 C4 C5 120.7(7) . . ?
C3 C4 H4 119.6 . . ?
C5 C4 H4 119.6 . . ?
C6 C5 C4 119.8(7) . . ?
C6 C5 H5 120.1 . . ?
C4 C5 H5 120.1 . . ?
C5 C6 C7 120.2(7) . . ?
C5 C6 H6 119.9 . . ?
C7 C6 H6 119.9 . . ?
C6 C7 C2 120.1(7) . . ?
C6 C7 H7 120.0 . . ?
C2 C7 H7 120.0 . . ?
C9 C8 C13 122.4(8) . . ?
C9 C8 C1 123.9(7) . . ?
C13 C8 C1 113.6(7) . . yes
C10 C9 C8 119.0(8) . . ?
C10 C9 H9 120.5 . . ?
C8 C9 H9 120.5 . . ?
C11 C10 C9 119.7(8) . . ?
C11 C10 H10 120.1 . . ?
C9 C10 H10 120.1 . . ?
C10 C11 C12 120.8(8) . . ?
C10 C11 H11 119.6 . . ?
C12 C11 H11 119.6 . . ?
C13 C12 C11 121.5(8) . . ?
C13 C12 H12 119.2 . . ?
C11 C12 H12 119.2 . . ?
C12 C13 C8 116.1(8) . . ?
C12 C13 Pt1 130.4(6) . . ?
C8 C13 Pt1 113.5(6) . . ?
S1 C14 H14A 109.5 . . ?
S1 C14 H14B 109.5 . . ?
H14A C14 H14B 109.5 . . ?
S1 C14 H14C 109.5 . . ?
H14A C14 H14C 109.5 . . ?
H14B C14 H14C 109.5 . . ?
S1 C15 H15A 109.5 . . ?
S1 C15 H15B 109.5 . . ?
H15A C15 H15B 109.5 . . ?
S1 C15 H15C 109.5 . . ?
H15A C15 H15C 109.5 . . ?
H15B C15 H15C 109.5 . . ?
C13B Pt1B N1B 79.7(3) . . yes
C13B Pt1B S1B 99.9(2) . . ?
N1B Pt1B S1B 178.93(19) . . ?
C13B Pt1B Cl1B 169.3(2) . . ?
N1B Pt1B Cl1B 89.7(2) . . ?
S1B Pt1B Cl1B 90.70(7) . . yes
O1B S1B C14B 106.3(4) . . ?
O1B S1B C15B 107.4(3) . . ?
C14B S1B C15B 101.0(4) . . ?
O1B S1B Pt1B 123.2(2) . . ?
C14B S1B Pt1B 108.4(3) . . ?
C15B S1B Pt1B 108.3(3) . . ?
C1B N1B Pt1B 118.6(5) . . ?
C1B N1B H1B 120.7 . . ?
Pt1B N1B H1B 120.7 . . ?
N1B C1B C8B 114.0(7) . . yes
N1B C1B C2B 121.7(7) . . ?
C8B C1B C2B 124.3(7) . . ?
C7B C2B C3B 118.5(7) . . ?
C7B C2B C1B 121.5(7) . . ?
C3B C2B C1B 119.9(7) . . ?
C4B C3B C2B 120.5(7) . . ?
C4B C3B H3B 119.8 . . ?
C2B C3B H3B 119.8 . . ?
C3B C4B C5B 120.3(7) . . ?
C3B C4B H4B 119.8 . . ?
C5B C4B H4B 119.8 . . ?
C4B C5B C6B 119.5(7) . . ?
C4B C5B H5B 120.2 . . ?
C6B C5B H5B 120.2 . . ?
C7B C6B C5B 120.5(8) . . ?
C7B C6B H6B 119.8 . . ?
C5B C6B H6B 119.8 . . ?
C6B C7B C2B 120.6(7) . . ?
C6B C7B H7B 119.7 . . ?
C2B C7B H7B 119.7 . . ?
C9B C8B C13B 121.8(7) . . ?
C9B C8B C1B 124.3(7) . . ?
C13B C8B C1B 113.8(7) . . yes
C10B C9B C8B 121.1(7) . . ?
C10B C9B H9B 119.5 . . ?
C8B C9B H9B 119.5 . . ?
C11B C10B C9B 117.8(7) . . ?
C11B C10B H10B 121.1 . . ?
C9B C10B H10B 121.1 . . ?
C10B C11B C12B 122.6(7) . . ?
C10B C11B H11B 118.7 . . ?
C12B C11B H11B 118.7 . . ?
C11B C12B C13B 121.2(7) . . ?
C11B C12B H12B 119.4 . . ?
C13B C12B H12B 119.4 . . ?
C12B C13B C8B 115.3(7) . . ?
C12B C13B Pt1B 131.0(6) . . ?
C8B C13B Pt1B 113.7(6) . . ?
S1B C14B H14D 109.5 . . ?
S1B C14B H14E 109.5 . . ?
H14D C14B H14E 109.5 . . ?
S1B C14B H14F 109.5 . . ?
H14D C14B H14F 109.5 . . ?
H14E C14B H14F 109.5 . . ?
S1B C15B H15D 109.5 . . ?
S1B C15B H15E 109.5 . . ?
H15D C15B H15E 109.5 . . ?
S1B C15B H15F 109.5 . . ?
H15D C15B H15F 109.5 . . ?
H15E C15B H15F 109.5 . . ?

loop_
_geom_bond_atom_site_label_1
_geom_bond_atom_site_label_2
_geom_bond_distance
_geom_bond_site_symmetry_2
_geom_bond_publ_flag
Pt1 C13 2.006(9) . yes
Pt1 N1 2.019(6) . yes
Pt1 S1 2.2150(18) . yes
Pt1 Cl1 2.3920(19) . yes
S1 O1 1.476(5) . yes
S1 C15 1.777(8) . ?
S1 C14 1.784(7) . ?
N1 C1 1.280(10) . yes
N1 H1 0.8800 . ?
C1 C8 1.465(10) . ?
C1 C2 1.485(10) . ?
C2 C3 1.402(11) . ?
C2 C7 1.404(10) . ?
C3 C4 1.388(11) . ?
C3 H3 0.9500 . ?
C4 C5 1.391(11) . ?
C4 H4 0.9500 . ?
C5 C6 1.383(11) . ?
C5 H5 0.9500 . ?
C6 C7 1.399(11) . ?
C6 H6 0.9500 . ?
C7 H7 0.9500 . ?
C8 C9 1.396(11) . ?
C8 C13 1.420(11) . ?
C9 C10 1.386(11) . ?
C9 H9 0.9500 . ?
C10 C11 1.382(12) . ?
C10 H10 0.9500 . ?
C11 C12 1.395(12) . ?
C11 H11 0.9500 . ?
C12 C13 1.390(11) . ?
C12 H12 0.9500 . ?
C14 H14A 0.9800 . ?
C14 H14B 0.9800 . ?
C14 H14C 0.9800 . ?
C15 H15A 0.9800 . ?
C15 H15B 0.9800 . ?
C15 H15C 0.9800 . ?
Pt1B C13B 1.978(9) . yes
Pt1B N1B 2.022(6) . yes
Pt1B S1B 2.2162(19) . yes
Pt1B Cl1B 2.3954(19) . yes
S1B O1B 1.480(5) . yes
S1B C14B 1.772(8) . ?
S1B C15B 1.778(7) . ?
N1B C1B 1.282(10) . yes
N1B H1B 0.8800 . ?
C1B C8B 1.455(10) . ?
C1B C2B 1.480(10) . ?
C2B C7B 1.395(11) . ?
C2B C3B 1.410(11) . ?
C3B C4B 1.379(11) . ?
C3B H3B 0.9500 . ?
C4B C5B 1.390(11) . ?
C4B H4B 0.9500 . ?
C5B C6B 1.392(12) . ?
C5B H5B 0.9500 . ?
C6B C7B 1.380(11) . ?
C6B H6B 0.9500 . ?
C7B H7B 0.9500 . ?
C8B C9B 1.393(11) . ?
C8B C13B 1.438(11) . ?
C9B C10B 1.392(10) . ?
C9B H9B 0.9500 . ?
C10B C11B 1.379(11) . ?
C10B H10B 0.9500 . ?
C11B C12B 1.396(11) . ?
C11B H11B 0.9500 . ?
C12B C13B 1.413(11) . ?
C12B H12B 0.9500 . ?
C14B H14D 0.9800 . ?
C14B H14E 0.9800 . ?
C14B H14F 0.9800 . ?
C15B H15D 0.9800 . ?
C15B H15E 0.9800 . ?
C15B H15F 0.9800 . ?
